data_4346565
loop_
_publ_author_name
'North, Andrea J.'
'Hayne, David J.'
'Schieber, Christine'
'Price, Katherine'
'White, Anthony R.'
'Crouch, Peter J.'
'Rigopoulos, Angela'
'O'Keefe, Graeme J'
'Tochon-Danguy, Henri'
'Scott, Andrew M.'
'White, Jonathan M.'
'Ackermann, Uwe'
'Donnelly, Paul S.'

_publ_section_title
;
 Toward hypoxia-selective rhenium and technetium tricarbonyl complexes.
;
_journal_issue 19
_journal_name_full 'Inorganic chemistry'
_journal_page_first 9594
_journal_page_last 9610
_journal_paper_doi 10.1021/acs.inorgchem.5b01691
_journal_volume 54
_journal_year 2015
_chemical_formula_sum 'C15 H11 Br N3 O3 Re'
_chemical_formula_weight 547.38
_space_group_crystal_system triclinic
_space_group_IT_number 2
_space_group_name_Hall '-P 1'
_space_group_name_H-M_alt 'P -1'
_atom_sites_solution_hydrogens geom
_audit_creation_method SHELXL-2014
_cell_angle_alpha 78.333(2)
_cell_angle_beta 80.900(2)
_cell_angle_gamma 81.019(2)
_cell_formula_units_Z 2
_cell_length_a 6.6211(8)
_cell_length_b 9.0414(11)
_cell_length_c 13.7120(16)
_cell_measurement_reflns_used 3145
_cell_measurement_temperature 130.0(2)
_cell_measurement_theta_max 27.50
_cell_measurement_theta_min 2.54
_cell_volume 787.21(16)
_computing_cell_refinement 'Bruker SMART'
_computing_data_collection 'Bruker SMART'
_computing_data_reduction 'Bruker SAINT'
_computing_structure_refinement 'SHELXL-2014 (Sheldrick, 2014)'
_diffrn_ambient_temperature 130.0(2)
_diffrn_measured_fraction_theta_full 0.960
_diffrn_measured_fraction_theta_max 0.984
_diffrn_measurement_device_type 'APEX2 CCD area detector'
_diffrn_measurement_method 'phi and omega scans'
_diffrn_radiation_type MoK\a
_diffrn_radiation_wavelength 0.71073
_diffrn_reflns_av_R_equivalents 0.0327
_diffrn_reflns_av_unetI/netI 0.0570
_diffrn_reflns_Laue_measured_fraction_full 0.960
_diffrn_reflns_Laue_measured_fraction_max 0.984
_diffrn_reflns_limit_h_max 7
_diffrn_reflns_limit_h_min -7
_diffrn_reflns_limit_k_max 10
_diffrn_reflns_limit_k_min -10
_diffrn_reflns_limit_l_max 11
_diffrn_reflns_limit_l_min -16
_diffrn_reflns_number 4088
_diffrn_reflns_point_group_measured_fraction_full 0.960
_diffrn_reflns_point_group_measured_fraction_max 0.984
_diffrn_reflns_theta_full 25.242
_diffrn_reflns_theta_max 24.999
_diffrn_reflns_theta_min 1.530
_exptl_absorpt_coefficient_mu 10.273
_exptl_absorpt_correction_T_max 1.00
_exptl_absorpt_correction_T_min 0.32
_exptl_absorpt_correction_type multi-scan
_exptl_absorpt_process_details SADABS
_exptl_crystal_colour yellow
_exptl_crystal_density_diffrn 2.309
_exptl_crystal_description slab
_exptl_crystal_F_000 512
_exptl_crystal_size_max 0.40
_exptl_crystal_size_mid 0.40
_exptl_crystal_size_min 0.15
_refine_diff_density_max 3.469
_refine_diff_density_min -2.567
_refine_diff_density_rms 0.280
_refine_ls_extinction_method none
_refine_ls_goodness_of_fit_ref 1.049
_refine_ls_hydrogen_treatment constr
_refine_ls_matrix_type full
_refine_ls_number_parameters 208
_refine_ls_number_reflns 2731
_refine_ls_number_restraints 0
_refine_ls_restrained_S_all 1.049
_refine_ls_R_factor_all 0.0491
_refine_ls_R_factor_gt 0.0468
_refine_ls_shift/su_max 0.001
_refine_ls_shift/su_mean 0.000
_refine_ls_structure_factor_coef Fsqd
_refine_ls_weighting_details 'w=1/[\s^2^(Fo^2^)+(0.0853P)^2^] where P=(Fo^2^+2Fc^2^)/3'
_refine_ls_weighting_scheme calc
_refine_ls_wR_factor_gt 0.1210
_refine_ls_wR_factor_ref 0.1226
_reflns_Friedel_coverage 0.000
_reflns_number_gt 2517
_reflns_number_total 2731
_reflns_threshold_expression 'I > 2\s(I)'
_cod_data_source_file ic5b01691_si_011.cif
_cod_data_source_block shelx
_cod_database_code 4346565
_shelx_space_group_comment
;
The symmetry employed for this shelxl refinement is uniquely defined
by the following loop, which should always be used as a source of
symmetry information in preference to the above space-group names.
They are only intended as comments.
;
_shelxl_version_number 2014-1

loop_
_space_group_symop_operation_xyz
'x, y, z'
'-x, -y, -z'

loop_
_atom_site_label
_atom_site_type_symbol
_atom_site_fract_x
_atom_site_fract_y
_atom_site_fract_z
_atom_site_U_iso_or_equiv
_atom_site_adp_type
_atom_site_occupancy
_atom_site_site_symmetry_order
_atom_site_calc_flag
_atom_site_refinement_flags_posn
_atom_site_refinement_flags_adp
C12 C 0.8061(14) 0.6652(10) 0.5051(7) 0.0272(19) Uani 1 1 d . .
H12 H 0.6942 0.6094 0.5085 0.033 Uiso 1 1 calc R U
C11 C 0.9284(15) 0.6942(10) 0.4156(7) 0.029(2) Uani 1 1 d . .
H11 H 0.8990 0.6619 0.3581 0.035 Uiso 1 1 calc R U
C10 C 1.0965(15) 0.7715(10) 0.4094(7) 0.031(2) Uani 1 1 d . .
H10 H 1.1864 0.7905 0.3483 0.037 Uiso 1 1 calc R U
C9 C 1.1304(14) 0.8197(10) 0.4926(6) 0.0270(19) Uani 1 1 d . .
H9 H 1.2440 0.8735 0.4899 0.032 Uiso 1 1 calc R U
C8 C 0.9968(13) 0.7895(10) 0.5818(7) 0.0253(19) Uani 1 1 d . .
C7 C 0.9333(14) 0.8674(10) 0.8240(6) 0.0256(19) Uani 1 1 d . .
H7 H 1.0259 0.9417 0.8065 0.031 Uiso 1 1 calc R U
C1 C 0.8421(13) 0.8321(10) 0.9303(6) 0.0229(18) Uani 1 1 d . .
C6 C 0.7794(14) 0.9551(10) 0.9820(7) 0.028(2) Uani 1 1 d . .
H6 H 0.7936 1.0565 0.9487 0.034 Uiso 1 1 calc R U
C5 C 0.6982(15) 0.9254(11) 1.0807(7) 0.031(2) Uani 1 1 d . .
H5 H 0.6490 1.0077 1.1152 0.037 Uiso 1 1 calc R U
C4 C 0.6860(15) 0.7766(11) 1.1319(7) 0.032(2) Uani 1 1 d . .
H4 H 0.6326 0.7575 1.2011 0.039 Uiso 1 1 calc R U
C3 C 0.7515(16) 0.6588(11) 1.0814(7) 0.034(2) Uani 1 1 d . .
H3 H 0.7447 0.5570 1.1158 0.040 Uiso 1 1 calc R U
C2 C 0.8293(15) 0.6872(10) 0.9787(7) 0.029(2) Uani 1 1 d . .
H2 H 0.8726 0.6049 0.9436 0.035 Uiso 1 1 calc R U
C14 C 0.4477(14) 0.5894(10) 0.6921(6) 0.0233(18) Uani 1 1 d . .
C15 C 0.7780(14) 0.4809(10) 0.7827(7) 0.027(2) Uani 1 1 d . .
C13 C 0.4773(13) 0.6849(10) 0.8618(7) 0.0248(19) Uani 1 1 d . .
N3 N 0.8339(12) 0.7107(8) 0.5894(5) 0.0240(16) Uani 1 1 d . .
N2 N 1.0229(11) 0.8408(9) 0.6627(5) 0.0287(17) Uani 1 1 d . .
H2A H 1.1209 0.8979 0.6588 0.034 Uiso 1 1 calc R U
N1 N 0.8969(12) 0.8052(8) 0.7537(5) 0.0227(15) Uani 1 1 d . .
O2 O 0.3302(11) 0.5300(8) 0.6661(5) 0.0355(16) Uani 1 1 d . .
O3 O 0.8373(11) 0.3613(8) 0.8137(5) 0.0366(16) Uani 1 1 d . .
O1 O 0.3679(11) 0.6851(8) 0.9362(5) 0.0345(15) Uani 1 1 d . .
Br1 Br 0.47522(13) 0.96163(10) 0.66642(6) 0.0240(2) Uani 1 1 d . .
Re1 Re 0.64703(5) 0.68410(3) 0.73376(2) 0.02099(17) Uani 1 1 d . .

loop_
_atom_site_aniso_label
_atom_site_aniso_U_11
_atom_site_aniso_U_22
_atom_site_aniso_U_33
_atom_site_aniso_U_23
_atom_site_aniso_U_13
_atom_site_aniso_U_12
C12 0.024(5) 0.028(5) 0.030(5) -0.007(4) 0.003(4) -0.007(4)
C11 0.038(5) 0.025(5) 0.025(5) -0.006(4) 0.000(4) -0.007(4)
C10 0.032(5) 0.029(5) 0.026(5) -0.002(4) 0.006(4) -0.003(4)
C9 0.026(5) 0.028(5) 0.025(5) -0.001(4) 0.003(4) -0.007(4)
C8 0.024(5) 0.025(5) 0.028(5) -0.010(4) 0.005(4) -0.008(4)
C7 0.026(5) 0.028(5) 0.022(5) -0.006(4) 0.001(4) -0.003(4)
C1 0.018(4) 0.031(5) 0.022(4) -0.007(4) -0.001(3) -0.009(4)
C6 0.029(5) 0.026(5) 0.030(5) -0.003(4) -0.004(4) -0.008(4)
C5 0.036(5) 0.033(5) 0.028(5) -0.012(4) -0.004(4) -0.003(4)
C4 0.037(5) 0.041(6) 0.021(5) -0.009(4) 0.002(4) -0.014(4)
C3 0.045(6) 0.030(5) 0.025(5) 0.000(4) -0.003(4) -0.010(4)
C2 0.033(5) 0.030(5) 0.025(5) -0.004(4) -0.006(4) -0.008(4)
C14 0.031(5) 0.029(5) 0.010(4) -0.004(3) 0.003(3) -0.009(4)
C15 0.030(5) 0.027(5) 0.028(5) -0.013(4) -0.003(4) -0.006(4)
C13 0.016(4) 0.024(5) 0.036(5) -0.012(4) 0.002(4) -0.008(3)
N3 0.026(4) 0.025(4) 0.020(4) -0.004(3) 0.000(3) -0.004(3)
N2 0.026(4) 0.037(4) 0.024(4) -0.007(3) 0.009(3) -0.018(3)
N1 0.027(4) 0.027(4) 0.015(4) -0.007(3) 0.001(3) -0.006(3)
O2 0.038(4) 0.038(4) 0.035(4) -0.003(3) -0.011(3) -0.018(3)
O3 0.044(4) 0.031(4) 0.033(4) -0.011(3) -0.002(3) 0.006(3)
O1 0.038(4) 0.042(4) 0.023(3) -0.011(3) 0.011(3) -0.011(3)
Br1 0.0223(5) 0.0255(5) 0.0235(5) -0.0044(4) 0.0028(3) -0.0071(4)
Re1 0.0217(2) 0.0232(2) 0.0181(2) -0.00433(15) 0.00315(15) -0.00789(16)

loop_
_atom_type_symbol
_atom_type_description
_atom_type_scat_dispersion_real
_atom_type_scat_dispersion_imag
_atom_type_scat_source
C C 0.0033 0.0016 'International Tables Vol C Tables 4.2.6.8 and 6.1.1.4'
H H 0.0000 0.0000 'International Tables Vol C Tables 4.2.6.8 and 6.1.1.4'
N N 0.0061 0.0033 'International Tables Vol C Tables 4.2.6.8 and 6.1.1.4'
O O 0.0106 0.0060 'International Tables Vol C Tables 4.2.6.8 and 6.1.1.4'
Br Br -0.2901 2.4595 'International Tables Vol C Tables 4.2.6.8 and 6.1.1.4'
Re Re -1.0185 7.2310 'International Tables Vol C Tables 4.2.6.8 and 6.1.1.4'

loop_
_geom_angle_atom_site_label_1
_geom_angle_atom_site_label_2
_geom_angle_atom_site_label_3
_geom_angle
N3 C12 C11 124.1(9)
N3 C12 H12 117.9
C11 C12 H12 117.9
C12 C11 C10 119.0(9)
C12 C11 H11 120.5
C10 C11 H11 120.5
C9 C10 C11 118.8(9)
C9 C10 H10 120.6
C11 C10 H10 120.6
C10 C9 C8 119.5(8)
C10 C9 H9 120.2
C8 C9 H9 120.2
N2 C8 N3 117.4(8)
N2 C8 C9 120.4(8)
N3 C8 C9 122.2(8)
N1 C7 C1 124.9(8)
N1 C7 H7 117.5
C1 C7 H7 117.5
C2 C1 C6 120.6(8)
C2 C1 C7 121.8(8)
C6 C1 C7 117.6(8)
C5 C6 C1 118.7(8)
C5 C6 H6 120.6
C1 C6 H6 120.6
C6 C5 C4 121.3(9)
C6 C5 H5 119.3
C4 C5 H5 119.3
C3 C4 C5 119.2(9)
C3 C4 H4 120.4
C5 C4 H4 120.4
C4 C3 C2 120.4(9)
C4 C3 H3 119.8
C2 C3 H3 119.8
C1 C2 C3 119.7(9)
C1 C2 H2 120.1
C3 C2 H2 120.1
O2 C14 Re1 178.6(8)
O3 C15 Re1 174.2(8)
O1 C13 Re1 176.8(8)
C12 N3 C8 116.2(8)
C12 N3 Re1 128.6(6)
C8 N3 Re1 115.1(6)
C8 N2 N1 121.0(7)
C8 N2 H2A 119.5
N1 N2 H2A 119.5
C7 N1 N2 114.3(7)
C7 N1 Re1 134.4(6)
N2 N1 Re1 110.3(5)
C14 Re1 C13 89.2(3)
C14 Re1 C15 87.1(4)
C13 Re1 C15 90.3(4)
C14 Re1 N3 94.3(3)
C13 Re1 N3 173.5(3)
C15 Re1 N3 95.4(3)
C14 Re1 N1 169.9(3)
C13 Re1 N1 100.3(3)
C15 Re1 N1 96.2(3)
N3 Re1 N1 75.9(3)
C14 Re1 Br1 93.7(3)
C13 Re1 Br1 90.3(3)
C15 Re1 Br1 179.0(3)
N3 Re1 Br1 84.01(19)
N1 Re1 Br1 82.97(18)

loop_
_geom_bond_atom_site_label_1
_geom_bond_atom_site_label_2
_geom_bond_distance
C12 N3 1.351(11)
C12 C11 1.361(13)
C12 H12 0.9500
C11 C10 1.388(13)
C11 H11 0.9500
C10 C9 1.361(13)
C10 H10 0.9500
C9 C8 1.397(12)
C9 H9 0.9500
C8 N2 1.330(11)
C8 N3 1.362(11)
C7 N1 1.279(11)
C7 C1 1.478(12)
C7 H7 0.9500
C1 C2 1.353(12)
C1 C6 1.412(13)
C6 C5 1.364(13)
C6 H6 0.9500
C5 C4 1.393(13)
C5 H5 0.9500
C4 C3 1.364(13)
C4 H4 0.9500
C3 C2 1.407(13)
C3 H3 0.9500
C2 H2 0.9500
C14 O2 1.148(11)
C14 Re1 1.895(9)
C15 O3 1.113(11)
C15 Re1 1.941(9)
C13 O1 1.154(11)
C13 Re1 1.930(9)
N3 Re1 2.152(7)
N2 N1 1.396(10)
N2 H2A 0.8800
N1 Re1 2.200(7)
Br1 Re1 2.6357(10)

loop_
_geom_torsion_atom_site_label_1
_geom_torsion_atom_site_label_2
_geom_torsion_atom_site_label_3
_geom_torsion_atom_site_label_4
_geom_torsion
N3 C12 C11 C10 1.9(14)
C12 C11 C10 C9 -1.8(13)
C11 C10 C9 C8 0.4(13)
C10 C9 C8 N2 -177.4(8)
C10 C9 C8 N3 1.0(14)
N1 C7 C1 C2 44.4(13)
N1 C7 C1 C6 -139.4(9)
C2 C1 C6 C5 -2.6(13)
C7 C1 C6 C5 -178.8(8)
C1 C6 C5 C4 3.2(14)
C6 C5 C4 C3 -1.8(15)
C5 C4 C3 C2 -0.4(15)
C6 C1 C2 C3 0.4(13)
C7 C1 C2 C3 176.5(8)
C4 C3 C2 C1 1.1(15)
C11 C12 N3 C8 -0.4(13)
C11 C12 N3 Re1 176.6(7)
N2 C8 N3 C12 177.5(8)
C9 C8 N3 C12 -1.0(13)
N2 C8 N3 Re1 0.0(10)
C9 C8 N3 Re1 -178.5(7)
N3 C8 N2 N1 4.6(13)
C9 C8 N2 N1 -176.8(8)
C1 C7 N1 N2 -171.3(8)
C1 C7 N1 Re1 21.1(14)
C8 N2 N1 C7 -177.1(8)
C8 N2 N1 Re1 -6.5(10)
